data_4512015
loop_
_publ_author_name
'Ordonez, Carlos'
'Fonari, Marina'
'Lindline, Jennifer'
'Wei, Qiang'
'Timofeeva, Tatiana'

_publ_section_title
;
 How Structure-Directing Cations Tune the Fluorescence of Metal--Organic
 Frameworks
;
_journal_issue 11
_journal_name_full 'Crystal Growth &amp; Design'
_journal_page_first 5452
_journal_paper_doi 10.1021/cg5006133
_journal_volume 14
_journal_year 2014
_chemical_formula_moiety 'C57 N2 O35 Zn8, 2(C2.50 N0.50 O0.50), 2(C2.50 N0.50 O0.50), O2'
_chemical_formula_sum 'C28.5 H71 N5 O35 Zn8'
_chemical_formula_weight 1566.86
_chemical_name_systematic
; 
 ? 
;
_space_group_IT_number 15
_symmetry_cell_setting monoclinic
_symmetry_space_group_name_Hall '-C 2yc'
_symmetry_space_group_name_H-M 'C 1 2/c 1'
_atom_sites_solution_hydrogens geom
_atom_sites_solution_primary direct
_atom_sites_solution_secondary difmap
_audit_creation_method SHELXL-97
_cell_angle_alpha 90.00
_cell_angle_beta 97.980(9)
_cell_angle_gamma 90.00
_cell_formula_units_Z 4
_cell_length_a 10.284(5)
_cell_length_b 35.000(18)
_cell_length_c 25.542(13)
_cell_measurement_reflns_used 5357
_cell_measurement_temperature 100(2)
_cell_measurement_theta_max 23.50
_cell_measurement_theta_min 2.33
_cell_volume 9105(8)
_computing_cell_refinement 'SAINT+ ver. 6.2 (Bruker, 2001)'
_computing_data_collection 'APEX2  (Bruker, 2005)'
_computing_data_reduction 'SAINT+ ver. 6.2 (Bruker, 2001)'
_computing_molecular_graphics 'SHELXTL ver. 6.12 (Sheldrick, 2001)'
_computing_publication_material 'SHELXTL ver. 6.12 (Sheldrick, 2001)'
_computing_structure_refinement 'SHELXTL ver. 6.12 (Sheldrick, 2001)'
_computing_structure_solution 'SHELXTL ver. 6.12 (Sheldrick, 2001)'
_diffrn_ambient_temperature 273(2)
_diffrn_measured_fraction_theta_full 0.999
_diffrn_measured_fraction_theta_max 0.999
_diffrn_measurement_device_type 'Bruker SMART APEX II CCD area detector'
_diffrn_measurement_method 'phi and omega scans'
_diffrn_radiation_monochromator graphite
_diffrn_radiation_source 'fine-focus sealed tube'
_diffrn_radiation_type MoK\a
_diffrn_radiation_wavelength 0.71073
_diffrn_reflns_av_R_equivalents 0.0806
_diffrn_reflns_av_sigmaI/netI 0.0614
_diffrn_reflns_limit_h_max 11
_diffrn_reflns_limit_h_min -11
_diffrn_reflns_limit_k_max 38
_diffrn_reflns_limit_k_min -37
_diffrn_reflns_limit_l_max 28
_diffrn_reflns_limit_l_min -28
_diffrn_reflns_number 31105
_diffrn_reflns_theta_full 23.26
_diffrn_reflns_theta_max 23.26
_diffrn_reflns_theta_min 1.99
_exptl_absorpt_coefficient_mu 2.130
_exptl_absorpt_correction_type multi-scan
_exptl_absorpt_process_details 'SADABS (Sheldrick, 2003)'
_exptl_crystal_density_diffrn 1.143
_exptl_crystal_density_meas ?
_exptl_crystal_density_method 'not measured'
_exptl_crystal_F_000 3188
_refine_diff_density_max 2.533
_refine_diff_density_min -1.234
_refine_diff_density_rms 0.178
_refine_ls_extinction_method none
_refine_ls_goodness_of_fit_ref 1.020
_refine_ls_hydrogen_treatment mixed
_refine_ls_matrix_type full
_refine_ls_number_parameters 502
_refine_ls_number_reflns 6540
_refine_ls_number_restraints 1
_refine_ls_restrained_S_all 1.021
_refine_ls_R_factor_all 0.0877
_refine_ls_R_factor_gt 0.0661
_refine_ls_shift/su_max 0.001
_refine_ls_shift/su_mean 0.000
_refine_ls_structure_factor_coef Fsqd
_refine_ls_weighting_details 'calc w=1/[\s^2^(Fo^2^)+(0.1225P)^2^+151.9184P] where P=(Fo^2^+2Fc^2^)/3'
_refine_ls_weighting_scheme calc
_refine_ls_wR_factor_gt 0.1871
_refine_ls_wR_factor_ref 0.2073
_reflns_number_gt 5012
_reflns_number_total 6540
_reflns_threshold_expression >2sigma(I)
_cod_data_source_file Zn-BTC-Bu2NH2-M2.cif
_cod_data_source_block c2c
_cod_depositor_comments
;
The following automatic conversions were performed:

'_symmetry_cell_setting' value 'Monoclinic' changed to 'monoclinic'
according to
/home/saulius/struct/COD-crude-data--automatic-downloads/rss-feeds/ACS/lib/dictionaries/cif_core.dic
dictionary named 'cif_core.dic' version 2.4.2 from 2011-04-26.

Automatic conversion script
Id: cif_fix_values 2281 2013-09-26 08:29:07Z andrius 

 Adding full bibliography for 4512007--4512019.cif.

The following automatic conversions were performed:

'_exptl_crystal_density_meas' value 'not measured' was changed to '?'
- the value is perceived as not measured.

Automatic conversion script
Id: cif_fix_values 3008 2015-01-20 13:52:24Z robertas 
;
_cod_original_sg_symbol_H-M 'C2/c  '
_cod_original_formula_sum 'C28.50 H71 N5 O35 Zn8'
_cod_database_code 4512015

loop_
_symmetry_equiv_pos_as_xyz
'x, y, z'
'-x, y, -z+1/2'
'x+1/2, y+1/2, z'
'-x+1/2, y+1/2, -z+1/2'
'-x, -y, -z'
'x, -y, z-1/2'
'-x+1/2, -y+1/2, -z'
'x+1/2, -y+1/2, z-1/2'

loop_
_atom_site_label
_atom_site_type_symbol
_atom_site_fract_x
_atom_site_fract_y
_atom_site_fract_z
_atom_site_U_iso_or_equiv
_atom_site_adp_type
_atom_site_occupancy
_atom_site_symmetry_multiplicity
_atom_site_calc_flag
_atom_site_refinement_flags
_atom_site_disorder_assembly
_atom_site_disorder_group
Zn1 Zn 0.48527(9) 0.39492(3) 0.68708(4) 0.0129(3) Uani 1 1 d . . .
Zn2 Zn 1.18357(9) 0.29294(3) 1.06172(4) 0.0148(3) Uani 1 1 d . . .
Zn3 Zn 0.65277(10) 0.45976(3) 0.75375(4) 0.0189(3) Uani 1 1 d D . .
Zn4 Zn 0.99793(9) 0.36751(3) 1.09042(4) 0.0173(3) Uani 1 1 d . . .
O1 O 0.9913(6) 0.34712(17) 1.0179(2) 0.0204(14) Uani 1 1 d . . .
O2 O 1.1707(5) 0.32098(16) 0.9935(2) 0.0171(13) Uani 1 1 d . . .
O3 O 0.7841(5) 0.44241(17) 0.8131(2) 0.0219(14) Uani 1 1 d . . .
O4 O 1.2913(6) 0.33816(16) 1.0967(2) 0.0238(14) Uani 1 1 d . . .
O5 O 1.1740(6) 0.39221(17) 1.0982(2) 0.0241(14) Uani 1 1 d . . .
O6 O 0.5000 0.4249(2) 0.7500 0.0179(18) Uani 1 2 d S . .
O7 O 0.6208(5) 0.39632(17) 0.6412(2) 0.0176(13) Uani 1 1 d . . .
O8 O 0.7594(6) 0.42258(18) 0.7066(2) 0.0257(15) Uani 1 1 d . . .
O9 O 0.3133(6) 0.39741(17) 0.6440(2) 0.0211(14) Uani 1 1 d . . .
O10 O 0.5860(7) 0.5001(2) 0.8065(3) 0.0414(19) Uani 1 1 d . . .
O11 O 0.4939(6) 0.33990(16) 0.7061(2) 0.0211(14) Uani 1 1 d . . .
O12 O 1.0936(6) 0.28051(16) 1.1223(2) 0.0243(15) Uani 1 1 d . . .
O13 O 1.0207(6) 0.33508(16) 1.1538(2) 0.0229(14) Uani 1 1 d . . .
O14 O 1.0340(6) 0.25289(17) 1.0203(2) 0.0222(14) Uani 1 1 d . . .
O15 O 1.3306(7) 0.2546(2) 1.0705(3) 0.0410(18) Uani 1 1 d . . .
O17 O 0.8694(6) 0.40641(18) 1.1074(3) 0.0281(15) Uani 1 1 d . . .
O18 O 0.7675(6) 0.35304(19) 1.0811(3) 0.0314(16) Uani 1 1 d . . .
O19 O 0.818(4) 0.5036(14) 0.761(3) 0.58(4) Uiso 1 1 d D . .
N1 N 0.8642(8) 0.2290(2) 1.0595(3) 0.0302(19) Uani 1 1 d . . .
C1 C 1.0581(8) 0.3671(2) 0.9372(3) 0.0125(18) Uani 1 1 d . . .
C2 C 1.1671(8) 0.3753(2) 0.9118(3) 0.0151(18) Uani 1 1 d . . .
C3 C 1.1506(8) 0.3976(2) 0.8657(3) 0.0165(19) Uani 1 1 d . . .
C4 C 1.0269(8) 0.4111(2) 0.8453(3) 0.0185(19) Uani 1 1 d . . .
C5 C 0.9190(8) 0.4023(2) 0.8707(3) 0.0159(18) Uani 1 1 d . . .
C6 C 0.9341(8) 0.3810(2) 0.9168(3) 0.0154(18) Uani 1 1 d . . .
C7 C 0.7855(8) 0.4151(2) 0.8448(3) 0.0163(19) Uani 1 1 d . . .
C8 C 1.0756(8) 0.3438(2) 0.9862(3) 0.0138(18) Uani 1 1 d . . .
C9 C 1.4063(9) 0.3960(2) 1.1136(3) 0.020(2) Uani 1 1 d . . .
C10 C 1.5230(8) 0.3812(3) 1.1012(3) 0.0199(19) Uani 1 1 d . . .
C11 C 1.6389(9) 0.4023(3) 1.1123(4) 0.022(2) Uani 1 1 d . . .
C12 C 1.6401(9) 0.4378(3) 1.1373(4) 0.027(2) Uani 1 1 d . . .
C13 C 1.5216(9) 0.4521(3) 1.1516(4) 0.026(2) Uani 1 1 d . . .
C14 C 1.4032(9) 0.4322(3) 1.1379(4) 0.026(2) Uani 1 1 d . . .
C15 C 1.2803(8) 0.3735(2) 1.1015(3) 0.0168(19) Uani 1 1 d . . .
C16 C 0.7339(8) 0.4067(2) 0.6627(3) 0.0175(19) Uani 1 1 d . . .
C17 C 0.4792(11) 0.5112(3) 0.8179(4) 0.039(3) Uiso 1 1 d . . .
C18 C 0.3674(9) 0.4960(2) 0.8039(3) 0.021(2) Uiso 1 1 d . . .
C19 C 0.5000 0.3237(3) 0.7500 0.018(3) Uani 1 2 d S . .
C20 C 0.5000 0.2808(4) 0.7500 0.019(3) Uani 1 2 d S . .
C21 C 0.5223(8) 0.2611(2) 0.7050(3) 0.0164(18) Uani 1 1 d . . .
C22 C 1.0473(8) 0.3000(2) 1.1569(3) 0.0159(19) Uani 1 1 d . . .
C23 C 1.0224(8) 0.2789(2) 1.2052(3) 0.0155(18) Uani 1 1 d . . .
C24 C 1.0000 0.2997(4) 1.2500 0.019(3) Uani 1 2 d S . .
C25 C 0.9714(9) 0.2269(3) 1.0376(4) 0.027(2) Uani 1 1 d . . .
C26 C 0.8007(10) 0.2651(3) 1.0685(4) 0.036(3) Uani 1 1 d . . .
C27 C 1.0108(12) 0.1844(3) 1.0371(5) 0.049(3) Uani 1 1 d . . .
C28 C 0.8928(13) 0.1633(3) 1.0494(5) 0.047(3) Uani 1 1 d . . .
C29 C 0.8096(10) 0.1933(3) 1.0755(4) 0.032(2) Uani 1 1 d . . .
C30 C 0.7662(9) 0.3862(3) 1.0993(4) 0.024(2) Uani 1 1 d . . .
O1S O 0.009(2) 0.7637(9) 0.3243(11) 0.111(3) Uani 0.50 1 d P A 1
N1S N 0.025(3) 0.8125(10) 0.2681(13) 0.111(3) Uani 0.50 1 d P . 1
C1S C -0.051(4) 0.7960(13) 0.2969(18) 0.111(3) Uani 0.50 1 d P . 1
C2S C -0.172(4) 0.8057(13) 0.2950(18) 0.111(3) Uani 0.50 1 d P . 1
C3S C -0.172(4) 0.8428(13) 0.2593(17) 0.111(3) Uani 0.50 1 d P . 1
C4S C -0.050(4) 0.8411(13) 0.2340(18) 0.111(3) Uani 0.50 1 d P . 1
C5S C 0.166(4) 0.8041(13) 0.2644(18) 0.111(3) Uani 0.50 1 d P . 1
O1P O -0.009(2) 0.7257(9) 0.3450(11) 0.111(3) Uani 0.50 1 d P B 2
N1P N -0.043(3) 0.6866(10) 0.2765(14) 0.111(3) Uani 0.50 1 d P . 2
C1P C 0.043(4) 0.7041(13) 0.3043(19) 0.111(3) Uani 0.50 1 d P B 2
C2P C 0.182(4) 0.7038(13) 0.2997(18) 0.111(3) Uani 0.50 1 d P B 2
C3P C 0.173(4) 0.6798(13) 0.2438(18) 0.111(3) Uani 0.50 1 d P . 2
C4P C 0.0000 0.6668(10) 0.2500 0.111(3) Uani 1 2 d S . 2
C5P C -0.173(2) 0.6966(6) 0.2883(10) 0.111(3) Uani 0.50 1 d P . 2
N1T N 0.431(2) 0.4961(6) 0.0002(10) 0.142(14) Uiso 0.50 1 d PR . .
C2T C 0.102(2) 0.4994(6) 0.0103(10) 0.40(8) Uiso 0.50 1 d PR . .
C1T C 0.283(2) 0.5006(6) 0.0302(10) 0.17(2) Uiso 0.50 1 d PR . .
C4T C 0.087(2) 0.4828(6) 0.1176(10) 0.132(16) Uiso 0.50 1 d PR . .
C3T C 0.023(2) 0.4792(6) 0.0647(10) 0.35(6) Uiso 0.50 1 d PR . .
O1W O 0.933(4) 0.4442(10) 0.2637(18) 0.38(2) Uiso 1 1 d . . .

loop_
_atom_site_aniso_label
_atom_site_aniso_U_11
_atom_site_aniso_U_22
_atom_site_aniso_U_33
_atom_site_aniso_U_23
_atom_site_aniso_U_13
_atom_site_aniso_U_12
Zn1 0.0120(5) 0.0156(5) 0.0119(5) -0.0003(4) 0.0041(4) 0.0001(4)
Zn2 0.0190(6) 0.0137(5) 0.0128(5) 0.0011(4) 0.0062(4) 0.0011(4)
Zn3 0.0206(6) 0.0174(6) 0.0175(5) -0.0011(4) -0.0015(4) 0.0080(4)
Zn4 0.0158(6) 0.0193(6) 0.0181(6) -0.0009(4) 0.0069(4) 0.0007(4)
O1 0.018(3) 0.033(4) 0.012(3) -0.001(3) 0.007(3) -0.002(3)
O2 0.017(3) 0.017(3) 0.018(3) 0.004(2) 0.004(2) -0.001(3)
O3 0.012(3) 0.024(3) 0.029(4) 0.002(3) 0.000(3) -0.001(3)
O4 0.028(4) 0.012(3) 0.033(4) -0.002(3) 0.005(3) -0.003(3)
O5 0.020(3) 0.022(3) 0.031(4) 0.002(3) 0.007(3) 0.003(3)
O6 0.026(5) 0.011(4) 0.017(4) 0.000 0.005(4) 0.000
O7 0.009(3) 0.029(3) 0.015(3) -0.003(3) 0.003(2) -0.004(3)
O8 0.019(3) 0.038(4) 0.022(4) -0.013(3) 0.006(3) 0.000(3)
O9 0.013(3) 0.031(4) 0.020(3) -0.004(3) 0.003(3) 0.002(3)
O10 0.028(4) 0.033(4) 0.064(5) -0.025(4) 0.006(3) 0.008(3)
O11 0.033(4) 0.017(3) 0.014(3) 0.006(3) 0.004(3) -0.003(3)
O12 0.042(4) 0.015(3) 0.020(3) 0.000(3) 0.017(3) -0.002(3)
O13 0.037(4) 0.015(3) 0.019(3) 0.000(3) 0.010(3) 0.004(3)
O14 0.026(3) 0.021(3) 0.020(3) -0.006(3) 0.007(3) -0.011(3)
O15 0.040(4) 0.039(4) 0.043(4) -0.001(3) 0.002(3) 0.007(3)
O17 0.015(3) 0.023(4) 0.049(4) -0.001(3) 0.012(3) -0.003(3)
O18 0.026(4) 0.029(4) 0.041(4) -0.013(3) 0.014(3) 0.003(3)
N1 0.035(5) 0.032(5) 0.023(4) -0.001(4) 0.001(4) -0.003(4)
C1 0.012(4) 0.009(4) 0.017(4) 0.001(3) 0.003(3) 0.002(3)
C2 0.016(4) 0.015(4) 0.015(4) 0.002(3) 0.003(3) 0.004(4)
C3 0.012(4) 0.019(5) 0.019(5) 0.000(4) 0.003(4) 0.000(4)
C4 0.013(5) 0.022(5) 0.020(5) 0.004(4) -0.002(4) -0.002(4)
C5 0.010(4) 0.018(5) 0.020(5) 0.003(4) 0.003(4) 0.001(4)
C6 0.018(5) 0.015(4) 0.013(4) 0.002(3) 0.002(3) -0.004(4)
C7 0.019(5) 0.018(5) 0.013(4) -0.004(4) 0.007(4) 0.001(4)
C8 0.015(4) 0.008(4) 0.019(5) -0.004(3) 0.004(4) -0.005(4)
C9 0.024(5) 0.013(5) 0.025(5) -0.003(4) 0.007(4) 0.000(4)
C10 0.016(5) 0.020(5) 0.025(5) 0.000(4) 0.009(4) 0.001(4)
C11 0.023(5) 0.019(5) 0.025(5) -0.007(4) 0.008(4) 0.002(4)
C12 0.031(5) 0.021(5) 0.029(5) -0.006(4) 0.009(4) 0.001(4)
C13 0.019(5) 0.021(5) 0.041(6) -0.014(4) 0.013(4) -0.004(4)
C14 0.019(5) 0.020(5) 0.043(6) -0.004(4) 0.013(4) -0.001(4)
C15 0.022(5) 0.021(5) 0.008(4) 0.000(3) 0.003(3) -0.005(4)
C16 0.022(5) 0.017(5) 0.015(5) 0.002(4) 0.007(4) 0.005(4)
C19 0.017(7) 0.016(7) 0.024(7) 0.000 0.009(5) 0.000
C20 0.020(7) 0.023(7) 0.016(6) 0.000 0.007(5) 0.000
C21 0.017(4) 0.016(5) 0.018(4) -0.002(4) 0.008(4) -0.001(4)
C22 0.014(4) 0.021(5) 0.013(4) -0.004(4) 0.003(3) -0.005(4)
C23 0.014(4) 0.019(5) 0.015(4) 0.003(4) 0.006(3) 0.001(4)
C24 0.016(6) 0.030(7) 0.011(6) 0.000 -0.001(5) 0.000
C25 0.024(5) 0.035(6) 0.020(5) 0.003(4) -0.005(4) -0.007(5)
C26 0.035(6) 0.028(6) 0.041(6) -0.011(5) -0.007(5) 0.006(5)
C27 0.046(7) 0.036(7) 0.070(8) -0.005(6) 0.027(6) 0.005(5)
C28 0.066(8) 0.029(6) 0.047(7) 0.000(5) 0.017(6) -0.002(6)
C29 0.028(6) 0.026(6) 0.045(6) 0.006(5) 0.011(5) -0.012(4)
C30 0.023(5) 0.029(6) 0.023(5) 0.004(4) 0.011(4) 0.006(4)
O1S 0.071(6) 0.132(9) 0.127(9) 0.016(6) 0.005(6) -0.006(6)
N1S 0.071(6) 0.132(9) 0.127(9) 0.016(6) 0.005(6) -0.006(6)
C1S 0.071(6) 0.132(9) 0.127(9) 0.016(6) 0.005(6) -0.006(6)
C2S 0.071(6) 0.132(9) 0.127(9) 0.016(6) 0.005(6) -0.006(6)
C3S 0.071(6) 0.132(9) 0.127(9) 0.016(6) 0.005(6) -0.006(6)
C4S 0.071(6) 0.132(9) 0.127(9) 0.016(6) 0.005(6) -0.006(6)
C5S 0.071(6) 0.132(9) 0.127(9) 0.016(6) 0.005(6) -0.006(6)
O1P 0.071(6) 0.132(9) 0.127(9) 0.016(6) 0.005(6) -0.006(6)
N1P 0.071(6) 0.132(9) 0.127(9) 0.016(6) 0.005(6) -0.006(6)
C1P 0.071(6) 0.132(9) 0.127(9) 0.016(6) 0.005(6) -0.006(6)
C2P 0.071(6) 0.132(9) 0.127(9) 0.016(6) 0.005(6) -0.006(6)
C3P 0.071(6) 0.132(9) 0.127(9) 0.016(6) 0.005(6) -0.006(6)
C4P 0.071(6) 0.132(9) 0.127(9) 0.016(6) 0.005(6) -0.006(6)
C5P 0.071(6) 0.132(9) 0.127(9) 0.016(6) 0.005(6) -0.006(6)

loop_
_atom_type_symbol
_atom_type_description
_atom_type_scat_dispersion_real
_atom_type_scat_dispersion_imag
_atom_type_scat_source
C C 0.0033 0.0016 'International Tables Vol C Tables 4.2.6.8 and 6.1.1.4'
H H 0.0000 0.0000 'International Tables Vol C Tables 4.2.6.8 and 6.1.1.4'
N N 0.0061 0.0033 'International Tables Vol C Tables 4.2.6.8 and 6.1.1.4'
O O 0.0106 0.0060 'International Tables Vol C Tables 4.2.6.8 and 6.1.1.4'
Zn Zn 0.2839 1.4301 'International Tables Vol C Tables 4.2.6.8 and 6.1.1.4'

loop_
_geom_angle_atom_site_label_1
_geom_angle_atom_site_label_2
_geom_angle_atom_site_label_3
_geom_angle
_geom_angle_site_symmetry_1
_geom_angle_site_symmetry_3
O6 Zn1 O7 121.00(19) . .
O6 Zn1 O9 114.24(19) . .
O7 Zn1 O9 109.1(2) . .
O6 Zn1 O11 109.4(3) . .
O7 Zn1 O11 99.3(2) . .
O9 Zn1 O11 100.8(3) . .
O12 Zn2 O2 145.1(3) . .
O12 Zn2 O15 101.2(3) . .
O2 Zn2 O15 112.6(3) . .
O12 Zn2 O4 96.4(3) . .
O2 Zn2 O4 88.2(2) . .
O15 Zn2 O4 96.5(3) . .
O12 Zn2 O14 82.3(2) . .
O2 Zn2 O14 86.4(2) . .
O15 Zn2 O14 95.3(3) . .
O4 Zn2 O14 168.2(2) . .
C18 Zn3 O3 140.7(3) 2_656 .
C18 Zn3 O6 111.5(3) 2_656 .
O3 Zn3 O6 107.5(2) . .
C18 Zn3 O10 92.1(3) 2_656 .
O3 Zn3 O10 88.0(3) . .
O6 Zn3 O10 96.7(2) . .
C18 Zn3 O8 88.9(3) 2_656 .
O3 Zn3 O8 84.1(2) . .
O6 Zn3 O8 93.6(2) . .
O10 Zn3 O8 168.6(3) . .
C18 Zn3 O19 67.5(17) 2_656 .
O3 Zn3 O19 74.0(17) . .
O6 Zn3 O19 175.3(16) . .
O10 Zn3 O19 78.9(16) . .
O8 Zn3 O19 91.0(16) . .
C18 Zn3 Zn3 87.3(3) 2_656 2_656
O3 Zn3 Zn3 128.39(18) . 2_656
O6 Zn3 Zn3 38.01(18) . 2_656
O10 Zn3 Zn3 68.20(19) . 2_656
O8 Zn3 Zn3 123.22(16) . 2_656
O19 Zn3 Zn3 137.6(16) . 2_656
O13 Zn4 O1 123.3(2) . .
O13 Zn4 O17 102.8(3) . .
O1 Zn4 O17 121.0(3) . .
O13 Zn4 O5 99.5(3) . .
O1 Zn4 O5 99.4(3) . .
O17 Zn4 O5 107.7(3) . .
O13 Zn4 O18 87.9(3) . .
O1 Zn4 O18 85.8(2) . .
O17 Zn4 O18 59.3(2) . .
O5 Zn4 O18 166.4(2) . .
O13 Zn4 C30 94.7(3) . .
O1 Zn4 C30 105.6(3) . .
O17 Zn4 C30 30.0(3) . .
O5 Zn4 C30 137.7(3) . .
O18 Zn4 C30 29.4(3) . .
C8 O1 Zn4 133.7(5) . .
C8 O2 Zn2 113.6(5) . .
C7 O3 Zn3 132.4(5) . .
C15 O4 Zn2 138.7(6) . .
C15 O5 Zn4 123.1(5) . .
Zn1 O6 Zn1 113.2(4) . 2_656
Zn1 O6 Zn3 110.44(5) . .
Zn1 O6 Zn3 109.17(5) 2_656 .
Zn1 O6 Zn3 109.17(5) . 2_656
Zn1 O6 Zn3 110.44(5) 2_656 2_656
Zn3 O6 Zn3 104.0(4) . 2_656
C16 O7 Zn1 115.9(5) . .
C16 O8 Zn3 135.0(6) . .
C7 O9 Zn1 126.3(5) 2_656 .
C17 O10 Zn3 137.0(7) . .
C19 O11 Zn1 130.9(6) . .
C22 O12 Zn2 134.3(6) . .
C22 O13 Zn4 128.0(5) . .
C25 O14 Zn2 130.7(6) . .
C30 O17 Zn4 98.5(5) . .
C30 O18 Zn4 80.2(5) . .
C25 N1 C29 117.1(8) . .
C25 N1 C26 122.6(9) . .
C29 N1 C26 120.3(8) . .
C2 C1 C6 120.3(7) . .
C2 C1 C8 119.5(7) . .
C6 C1 C8 120.2(7) . .
C1 C2 C3 119.5(7) . .
C4 C3 C2 120.0(8) . .
C4 C3 C16 119.4(7) . 2_756
C2 C3 C16 120.6(7) . 2_756
C3 C4 C5 119.9(8) . .
C6 C5 C4 120.8(7) . .
C6 C5 C7 121.3(7) . .
C4 C5 C7 117.8(7) . .
C5 C6 C1 119.5(7) . .
O3 C7 O9 125.9(8) . 2_656
O3 C7 C5 116.0(7) . .
O9 C7 C5 118.1(7) 2_656 .
O2 C8 O1 123.3(8) . .
O2 C8 C1 118.3(7) . .
O1 C8 C1 118.3(7) . .
C10 C9 C14 120.6(8) . .
C10 C9 C15 120.3(8) . .
C14 C9 C15 119.1(8) . .
C9 C10 C11 119.9(8) . .
C10 C11 C12 121.1(8) . .
C10 C11 C30 120.0(8) . 1_655
C12 C11 C30 118.9(8) . 1_655
C11 C12 C13 118.8(9) . .
C14 C13 C12 120.6(8) . .
C14 C13 C17 119.1(8) . 5_767
C12 C13 C17 120.3(8) . 5_767
C13 C14 C9 118.9(8) . .
O4 C15 O5 126.5(8) . .
O4 C15 C9 116.7(8) . .
O5 C15 C9 116.8(7) . .
O8 C16 O7 125.6(8) . .
O8 C16 C3 116.4(8) . 2_756
O7 C16 C3 117.8(7) . 2_756
O10 C17 C18 126.9(10) . .
O10 C17 C13 117.3(9) . 5_767
C18 C17 C13 115.7(10) . 5_767
C17 C18 Zn3 119.1(8) . 2_656
O11 C19 O11 126.1(11) 2_656 .
O11 C19 C20 117.0(6) 2_656 .
O11 C19 C20 117.0(6) . .
C21 C20 C21 120.3(11) . 2_656
C21 C20 C19 119.9(6) . .
C21 C20 C19 119.9(6) 2_656 .
C20 C21 C23 119.7(8) . 8_455
O13 C22 O12 125.8(8) . .
O13 C22 C23 118.4(7) . .
O12 C22 C23 115.8(8) . .
C21 C23 C24 121.4(8) 8_556 .
C21 C23 C22 119.7(7) 8_556 .
C24 C23 C22 118.9(8) . .
C23 C24 C23 117.4(11) . 2_757
O14 C25 N1 129.0(10) . .
O14 C25 C27 123.8(9) . .
N1 C25 C27 107.2(9) . .
C28 C27 C25 104.7(9) . .
C27 C28 C29 105.4(9) . .
N1 C29 C28 101.7(8) . .
O18 C30 O17 121.8(8) . .
O18 C30 C11 119.0(8) . 1_455
O17 C30 C11 119.2(8) . 1_455
O18 C30 Zn4 70.5(5) . .
O17 C30 Zn4 51.5(4) . .
C11 C30 Zn4 169.4(7) 1_455 .
N1S N1S C4S 93(4) 2 2
N1S N1S C1S 104(5) 2 .
C4S N1S C1S 129(5) 2 .
N1S N1S C4S 44.5(19) 2 .
C4S N1S C4S 55(4) 2 .
C1S N1S C4S 109(3) . .
N1S N1S C5S 109(6) 2 .
C4S N1S C5S 87(4) 2 .
C1S N1S C5S 128(4) . .
C4S N1S C5S 122(3) . .
N1S N1S C1S 43(3) 2 2
C4S N1S C1S 101(4) 2 2
C1S N1S C1S 124(4) . 2
C4S N1S C1S 79(3) . 2
C5S N1S C1S 67(3) . 2
N1S C1S C2S 122(4) . .
N1S C1S O1S 113(4) . .
C2S C1S O1S 125(4) . .
N1S C1S N1S 32(2) . 2
C2S C1S N1S 98(3) . 2
O1S C1S N1S 127(4) . 2
N1S C1S C5S 79(3) . 2
C2S C1S C5S 55(3) . 2
O1S C1S C5S 136(4) . 2
N1S C1S C5S 47.9(19) 2 2
C1S C2S C5S 82(4) . 2
C1S C2S C3S 99(4) . .
C5S C2S C3S 57(3) 2 .
C5S C3S C4S 72(3) 2 .
C5S C3S C2S 59(3) 2 .
C4S C3S C2S 106(3) . .
N1S C4S C4S 81(3) 2 2
N1S C4S N1S 42(3) 2 .
C4S C4S N1S 43.9(19) 2 .
N1S C4S C3S 107(5) 2 .
C4S C4S C3S 113(6) 2 .
N1S C4S C3S 100(3) . .
N1S C4S C5S 57(3) 2 2
C4S C4S C5S 119(3) 2 2
N1S C4S C5S 78(2) . 2
C3S C4S C5S 54(2) . 2
C3S C5S N1S 87(3) 2 .
C3S C5S C2S 63(3) 2 2
N1S C5S C2S 103(3) . 2
C3S C5S C4S 54(3) 2 2
N1S C5S C4S 35.8(19) . 2
C2S C5S C4S 97(3) 2 2
C3S C5S C1S 82(3) 2 2
N1S C5S C1S 65(2) . 2
C2S C5S C1S 44(2) 2 2
C4S C5S C1S 77(2) 2 2
C4P N1P C1P 111(4) . .
C4P N1P C3P 96(3) . 2
C1P N1P C3P 153(4) . 2
C4P N1P C5P 138(3) . .
C1P N1P C5P 112(4) . .
C3P N1P C5P 42(2) 2 .
C4P N1P N1P 39(3) . 2
C1P N1P N1P 93(3) . 2
C3P N1P N1P 106(4) 2 2
C5P N1P N1P 139(3) . 2
N1P C1P C2P 126(5) . .
N1P C1P O1P 112(4) . .
C2P C1P O1P 122(4) . .
N1P C1P C4P 33(2) . .
C2P C1P C4P 94(3) . .
O1P C1P C4P 144(3) . .
C1P C2P C3P 98(3) . .
C5P C3P N1P 73(3) 2 2
C5P C3P C2P 114(4) 2 .
N1P C3P C2P 100(3) 2 .
C5P C3P C4P 108(3) 2 .
N1P C3P C4P 36.0(18) 2 .
C2P C3P C4P 89(3) . .
N1P C4P N1P 102(5) . 2
N1P C4P C3P 112(3) . .
N1P C4P C3P 48(2) 2 .
N1P C4P C3P 48(2) . 2
N1P C4P C3P 112(3) 2 2
C3P C4P C3P 152(4) . 2
N1P C4P C1P 37(2) . .
N1P C4P C1P 87(3) 2 .
C3P C4P C1P 77(2) . .
C3P C4P C1P 84(2) 2 .
N1P C4P C1P 87(3) . 2
N1P C4P C1P 37(2) 2 2
C3P C4P C1P 84(2) . 2
C3P C4P C1P 77(2) 2 2
C1P C4P C1P 94(3) . 2
C3P C5P N1P 66(3) 2 .
N1T N1T C1T 150.7(19) 5_665 .
C3T C2T C1T 109.2 . .
N1T C1T C2T 138.9 . .
C4T C3T C2T 119.1 . .

loop_
_geom_bond_atom_site_label_1
_geom_bond_atom_site_label_2
_geom_bond_distance
_geom_bond_site_symmetry_2
Zn1 O6 1.908(4) .
Zn1 O7 1.943(6) .
Zn1 O9 1.951(6) .
Zn1 O11 1.985(6) .
Zn2 O12 1.958(6) .
Zn2 O2 1.988(6) .
Zn2 O15 2.011(7) .
Zn2 O4 2.064(6) .
Zn2 O14 2.236(6) .
Zn3 C18 1.931(9) 2_656
Zn3 O3 1.980(6) .
Zn3 O6 1.981(5) .
Zn3 O10 2.131(7) .
Zn3 O8 2.170(6) .
Zn3 O19 2.28(2) .
Zn3 Zn3 3.121(3) 2_656
Zn4 O13 1.965(6) .
Zn4 O1 1.978(6) .
Zn4 O17 1.988(6) .
Zn4 O5 1.992(6) .
Zn4 O18 2.403(7) .
Zn4 C30 2.511(9) .
O1 C8 1.270(10) .
O2 C8 1.257(10) .
O3 C7 1.254(10) .
O4 C15 1.249(10) .
O5 C15 1.267(11) .
O6 Zn1 1.908(4) 2_656
O6 Zn3 1.981(5) 2_656
O7 C16 1.270(10) .
O8 C16 1.247(10) .
O9 C7 1.256(10) 2_656
O10 C17 1.236(12) .
O11 C19 1.249(8) .
O12 C22 1.262(10) .
O13 C22 1.257(10) .
O14 C25 1.232(11) .
O17 C30 1.269(11) .
O18 C30 1.249(11) .
N1 C25 1.305(13) .
N1 C29 1.451(12) .
N1 C26 1.457(13) .
C1 C2 1.401(12) .
C1 C6 1.396(12) .
C1 C8 1.484(11) .
C2 C3 1.403(12) .
C3 C4 1.388(12) .
C3 C16 1.508(12) 2_756
C4 C5 1.394(12) .
C5 C6 1.384(11) .
C5 C7 1.506(12) .
C7 O9 1.256(10) 2_656
C9 C10 1.384(12) .
C9 C14 1.412(13) .
C9 C15 1.511(12) .
C10 C11 1.398(13) .
C11 C12 1.395(13) .
C11 C30 1.505(13) 1_655
C12 C13 1.411(13) .
C13 C14 1.404(13) .
C13 C17 1.504(14) 5_767
C16 C3 1.508(12) 2_756
C17 C18 1.273(14) .
C17 C13 1.504(14) 5_767
C18 Zn3 1.931(9) 2_656
C19 O11 1.249(8) 2_656
C19 C20 1.501(17) .
C20 C21 1.387(10) .
C20 C21 1.387(10) 2_656
C21 C23 1.399(12) 8_455
C22 C23 1.490(12) .
C23 C21 1.399(12) 8_556
C23 C24 1.403(11) .
C24 C23 1.403(11) 2_757
C25 C27 1.543(15) .
C27 C28 1.491(17) .
C28 C29 1.561(15) .
C30 C11 1.505(13) 1_455
O1S C1S 1.42(5) .
N1S N1S 1.00(6) 2
N1S C4S 1.03(5) 2
N1S C1S 1.28(5) .
N1S C4S 1.47(4) .
N1S C5S 1.49(5) .
N1S C1S 1.81(6) 2
C1S C2S 1.29(5) .
C1S N1S 1.81(6) 2
C1S C5S 1.85(6) 2
C2S C5S 1.53(6) 2
C2S C3S 1.59(6) .
C3S C5S 1.49(6) 2
C3S C4S 1.50(6) .
C4S N1S 1.03(5) 2
C4S C4S 1.22(7) 2
C4S C5S 1.76(6) 2
C5S C3S 1.49(6) 2
C5S C2S 1.53(6) 2
C5S C4S 1.76(6) 2
C5S C1S 1.85(6) 2
O1P C1P 1.45(5) .
N1P C4P 1.10(4) .
N1P C1P 1.22(5) .
N1P C3P 1.39(5) 2
N1P C5P 1.45(4) .
N1P N1P 1.72(7) 2
C1P C2P 1.45(5) .
C1P C4P 1.91(5) .
C2P C3P 1.65(6) .
C3P C5P 1.01(5) 2
C3P N1P 1.39(5) 2
C3P C4P 1.87(4) .
C4P N1P 1.10(4) 2
C4P C3P 1.87(4) 2
C4P C1P 1.91(5) 2
C5P C3P 1.01(5) 2
N1T N1T 1.44(4) 5_665
N1T C1T 1.8053 .
C2T C3T 1.8437 .
C2T C1T 1.8671 .
C4T C3T 1.4250 .
O1W O1W 1.64(7) 2_755
